data_2011690
loop_
_publ_author_name
'Chernyshev, Vladimir V.'
'Paseshnichenko, Ksenia A.'
'Makarov, Vadim A.'
'Sonneveld, Eduard J.'
'Schenk, Hendrik'

_publ_section_title
;
 Metabolic pathways of dithiocarbamates from laboratory powder
 diffraction data
;
_journal_issue 1
_journal_name_full 'Acta Crystallographica Section C'
_journal_page_first 72
_journal_page_last 75
_journal_paper_doi 10.1107/S0108270100013457
_journal_volume 57
_journal_year 2001
_chemical_formula_moiety 'C9 H16 N5 O2 + , Cl - , H2 O'
_chemical_formula_structural 'C9 H16 N5 O2 + , Cl - , H2 O'
_chemical_formula_sum 'C9 H18 Cl N5 O3'
_chemical_formula_weight 279.73
_chemical_name_systematic
;
4-Diethylamino-6-methylamino-5-nitropyrimidinium chloride monohydrate
;
_space_group_IT_number 33
_symmetry_cell_setting orthorhombic
_symmetry_space_group_name_Hall 'P 2c -2n'
_symmetry_space_group_name_H-M 'P n a 21'
_cell_angle_alpha 90.00
_cell_angle_beta 90.00
_cell_angle_gamma 90.00
_cell_formula_units_Z 4
_cell_length_a 10.271(3)
_cell_length_b 6.8360(2)
_cell_length_c 19.642(2)
_cell_measurement_temperature 295(2)
_cell_volume 1379.1(4)
_computing_cell_refinement 'LSPAID (Visser et al., 1986)'
_computing_data_collection 'Johannson LS18 linescanner data collection program'
_computing_data_reduction 'PROFIT (Philips, 1996)'
_computing_molecular_graphics 'PLUTON (Spek, 1992)'
_computing_publication_material 'MRIA, SHELXL93 (Sheldrick, 1993) and PARST (Nardelli, 1983)'
_computing_structure_refinement MRIA
_computing_structure_solution 'MRIA (Zlokazov & Chernyshev, 1992)'
_diffrn_ambient_temperature 295(2)
_diffrn_measurement_device_type 'Enraf-Nonius Guinier Johannson camera FR 552'
_diffrn_radiation_monochromator quartz
_diffrn_radiation_type CuK\a
_diffrn_radiation_wavelength 1.54059
_diffrn_reflns_limit_h_max 8
_diffrn_reflns_limit_h_min 0
_diffrn_reflns_limit_k_max 5
_diffrn_reflns_limit_k_min 0
_diffrn_reflns_limit_l_max 16
_diffrn_reflns_limit_l_min 0
_exptl_absorpt_coefficient_mu 2.563
_exptl_absorpt_correction_type none
_exptl_crystal_density_diffrn 1.347
_exptl_crystal_density_method 'not measured'
_exptl_crystal_F_000 592
_refine_diff_density_max .6
_refine_diff_density_min -.5
_refine_ls_extinction_method none
_refine_ls_goodness_of_fit_all 2.86
_refine_ls_hydrogen_treatment constr
_refine_ls_matrix_type fullcycle
_refine_ls_number_constraints 15
_refine_ls_number_parameters 141
_refine_ls_number_restraints 74
_refine_ls_shift/su_max .05
_refine_ls_shift/su_mean .01
_refine_ls_structure_factor_coef Inet
_refine_ls_weighting_scheme sigma
_cod_data_source_file br1303.cif
_cod_data_source_block II
_cod_depositor_comments
;
 Marking attached hydrogen atoms.

 Antanas Vaitkus,
 2017-03-24
;
_cod_original_cell_volume 1379.1(6)
_cod_database_code 2011690

loop_
_symmetry_equiv_pos_as_xyz
'x, y, z'
'-x, -y, z+1/2'
'-x+1/2, y+1/2, z+1/2'
'x+1/2, -y+1/2, z'

loop_
_atom_site_label
_atom_site_fract_x
_atom_site_fract_y
_atom_site_fract_z
_atom_site_U_iso_or_equiv
_atom_site_thermal_displace_type
_atom_site_calc_flag
_atom_site_refinement_flags
_atom_site_occupancy
_atom_site_disorder_group
_atom_site_type_symbol
_atom_site_attached_hydrogens
N1 .2620(5) .3650(10) .0884(3) .062(2) Uiso d . 1 . N 0
C2 .2855(9) .2280(10) .1358(7) .062(2) Uiso d . 1 . C 0
N3 .3470(5) .2626(9) .1960(4) .062(2) Uiso d . 1 . N 0
C4 .3853(7) .4540(10) .2009(5) .062(2) Uiso d . 1 . C 0
C5 .3957(6) .5884(9) .1459(4) .062(2) Uiso d . 1 . C 0
C6 .3106(5) .5510(10) .0901(4) .062(2) Uiso d . 1 . C 0
N5 .5005(6) .7323(9) .1396(4) .062(2) Uiso d . 1 . N 0
O51 .6050(5) .7066(8) .1663(3) .062(2) Uiso d . 1 . O 0
O52 .4849(4) .8722(8) .1007(3) .062(2) Uiso d . 1 . O 0
N6 .2953(5) .6685(8) .0346(3) .062(2) Uiso d . 1 . N 0
C7 .2230(10) .603(2) -.0262(7) .062(2) Uiso d . 1 . C 0
N4 .4347(6) .5083(9) .2646(4) .062(2) Uiso d . 1 . N 0
C10 .4593(9) .715(2) .2878(5) .062(2) Uiso d . 1 . C 0
C11 .3348(9) .807(2) .3133(7) .062(2) Uiso d . 1 . C 0
C12 .4493(9) .357(2) .3181(6) .062(2) Uiso d . 1 . C 0
C13 .5700(10) .232(2) .3104(8) .062(2) Uiso d . 1 . C 0
Cl .0715(2) .1310(3) .0000 .0500(10) Uiso d . 1 . Cl 0
Ow -.1319(4) .4556(7) -.0376(3) .055(2) Uiso d . 1 . O 2
H2 .257(4) .090(8) .126(3) .051 Uiso d . 1 . H 0
H1 .198(4) .330(7) .051(3) .051 Uiso d . 1 . H 0
H6 .325(4) .808(7) .037(3) .051 Uiso d . 1 . H 0
H71 .222(5) .710(7) -.061(3) .051 Uiso d . 1 . H 0
H72 .132(4) .570(6) -.013(3) .051 Uiso d . 1 . H 0
H73 .266(5) .484(7) -.045(3) .051 Uiso d . 1 . H 0
H121 .371(4) .270(7) .317(3) .051 Uiso d . 1 . H 0
H122 .452(4) .422(8) .364(3) .051 Uiso d . 1 . H 0
H101 .525(5) .715(7) .325(4) .051 Uiso d . 1 . H 0
H102 .494(4) .794(8) .249(3) .051 Uiso d . 1 . H 0
H111 .353(5) .944(8) .329(3) .051 Uiso d . 1 . H 0
H112 .301(6) .730(8) .353(3) .051 Uiso d . 1 . H 0
H113 .269(5) .809(6) .276(3) .051 Uiso d . 1 . H 0
H131 .572(5) .133(7) .348(3) .051 Uiso d . 1 . H 0
H132 .649(4) .316(8) .313(3) .051 Uiso d . 1 . H 0
H133 .567(5) .163(7) .266(3) .051 Uiso d . 1 . H 0

loop_
_atom_type_symbol
_atom_type_description
_atom_type_scat_dispersion_real
_atom_type_scat_dispersion_imag
_atom_type_scat_source
Cl Cl .3639 .7018 'International Tables Vol C Tables 4.2.6.8 and 6.1.1.4'
O O .0492 .0322 'International Tables Vol C Tables 4.2.6.8 and 6.1.1.4'
N N .0311 .0180 'International Tables Vol C Tables 4.2.6.8 and 6.1.1.4'
C C .0181 .0091 'International Tables Vol C Tables 4.2.6.8 and 6.1.1.4'
H H .0000 .0000 'International Tables Vol C Tables 4.2.6.8 and 6.1.1.4'

loop_
_geom_angle_atom_site_label_1
_geom_angle_atom_site_label_2
_geom_angle_atom_site_label_3
_geom_angle
_geom_angle_publ_flag
C6 N1 H1 118(3) no
C2 N1 H1 117(3) no
C2 N1 C6 124.4(7) no
N1 C2 H2 118(3) no
N1 C2 N3 124.0(10) no
N3 C2 H2 118(3) no
C2 N3 C4 111.0(7) no
N3 C4 N4 115.0(7) no
N3 C4 C5 125.9(6) no
C5 C4 N4 118.5(8) no
C4 C5 N5 123.7(6) no
C4 C5 C6 115.0(7) no
C6 C5 N5 120.4(6) no
N1 C6 C5 114.0(6) no
C5 C6 N6 125.6(6) no
N1 C6 N6 119.1(6) no
C5 N5 O52 118.5(6) no
C5 N5 O51 121.3(6) no
O51 N5 O52 119.8(6) no
C6 N6 H6 119(3) no
C6 N6 C7 121.9(7) no
C7 N6 H6 118(3) no
N6 C7 H73 109(3) no
N6 C7 H72 109(3) no
N6 C7 H71 110(3) no
H72 C7 H73 109(4) no
H71 C7 H73 110(4) no
H71 C7 H72 110(4) no
C4 N4 C12 118.9(8) no
C4 N4 C10 125.6(7) no
C10 N4 C12 115.0(7) no
N4 C10 H102 110(3) no
N4 C10 H101 110(3) no
N4 C10 C11 110.4(8) no
H101 C10 H102 108(5) no
C11 C10 H102 109(3) no
C11 C10 H101 109(3) no
C10 C11 H113 110(3) no
C10 C11 H112 110(3) no
C10 C11 H111 109(3) no
H112 C11 H113 110(4) no
H111 C11 H113 110(4) no
H111 C11 H112 109(4) no
N4 C12 H122 109(3) no
N4 C12 H121 109(3) no
N4 C12 C13 114.1(9) no
H121 C12 H122 108(4) no
C13 C12 H122 109(3) no
C13 C12 H121 108(3) no
C12 C13 H133 109(3) no
C12 C13 H132 109(3) no
C12 C13 H131 109(3) no
H132 C13 H133 110(4) no
H131 C13 H133 109(4) no
H131 C13 H132 110(4) no

loop_
_geom_bond_atom_site_label_1
_geom_bond_atom_site_label_2
_geom_bond_site_symmetry_2
_geom_bond_distance
_geom_bond_publ_flag
N1 C2 . 1.340(10) no
N1 C6 . 1.372(9) no
N1 H1 . 1.01(5) no
C2 N3 . 1.360(10) no
C2 H2 . 1.01(5) no
N3 C4 . 1.366(9) no
C4 C5 . 1.420(10) no
C4 N4 . 1.400(10) no
C5 C6 . 1.430(10) no
C5 N5 . 1.463(9) no
C6 N6 . 1.362(9) no
N5 O51 . 1.207(8) no
N5 O52 . 1.235(9) no
N6 C7 . 1.470(10) no
N6 H6 . 1.00(5) no
C7 H71 . .99(5) no
C7 H72 . 1.00(4) no
C7 H73 . 1.00(5) no
N4 C10 . 1.500(10) no
N4 C12 . 1.480(10) no
C10 C11 . 1.510(10) no
C10 H101 . 1.00(7) no
C10 H102 . 1.00(5) no
C11 H111 . 1.00(6) no
C11 H112 . 1.00(5) no
C11 H113 . 1.00(5) no
C12 C13 . 1.51(2) no
C12 H121 . 1.00(5) no
C12 H122 . 1.00(6) no
C13 H131 . 1.00(5) no
C13 H132 . 1.00(5) no
C13 H133 . 1.00(5) no

loop_
_geom_torsion_atom_site_label_1
_geom_torsion_atom_site_label_2
_geom_torsion_atom_site_label_3
_geom_torsion_atom_site_label_4
_geom_torsion
_geom_torsion_publ_flag
N1 C6 N6 C7 3.0(10) no
N1 C6 C5 N5 150.5(6) no
C4 C5 N5 O51 25.0(10) no
C4 C5 N5 O52 -162.3(7) no
C4 N4 C10 C11 82.0(10) no
C4 N4 C12 C13 80.0(10) no
